data_2200992
loop_
_publ_author_name
'Jia, Xian'
'Li, Xingshu'
'Zhou, Zhongyuan'

_publ_section_title
;A new chiral Schiff base:
 (<i>R</i>)-<i>N,N</i>'-bis(3,5-di-<i>tert</i>-butylsalicylidene)-5,5',6,6',7,7',8,8'-octahydro-1,1'-binaphthyl-2,2'-diamine
;
_journal_issue 2
_journal_name_full 'Acta Crystallographica Section E'
_journal_page_first o183
_journal_page_last o184
_journal_paper_doi 10.1107/S160053680200082X
_journal_volume 58
_journal_year 2002
_chemical_formula_iupac 'C50 H64 N2 O2'
_chemical_formula_moiety 'C50 H64 N2 O2'
_chemical_formula_sum 'C50 H64 N2 O2'
_chemical_formula_weight 725.03
_chemical_name_systematic
;
(R)-N,N'-bis(3,5-di-tert-butylsalicylidene)-5,5',6,6',7,7',8,8'-octahydro-
1,1'-binaphthyl-2,2'-diamine
;
_space_group_IT_number 96
_symmetry_cell_setting tetragonal
_symmetry_space_group_name_Hall 'P 4nw 2abw'
_symmetry_space_group_name_H-M 'P 43 21 2'
_atom_sites_solution_hydrogens geom
_atom_sites_solution_primary direct
_atom_sites_solution_secondary difmap
_cell_angle_alpha 90.00
_cell_angle_beta 90.00
_cell_angle_gamma 90.00
_cell_formula_units_Z 4
_cell_length_a 10.6183(11)
_cell_length_b 10.6183(11)
_cell_length_c 39.629(6)
_cell_measurement_reflns_used 1782
_cell_measurement_temperature 294(2)
_cell_measurement_theta_max 27.5
_cell_measurement_theta_min 1
_cell_volume 4468.1(9)
_computing_cell_refinement SMART
_computing_data_collection 'SMART (Siemens, 1995)'
_computing_data_reduction 'SHELXTL-NT (Siemens, 1995)'
_computing_molecular_graphics SHELXTL-NT
_computing_publication_material SHELXTL-NT
_computing_structure_refinement 'SHELXL97 (Sheldrick, 1997)'
_computing_structure_solution 'SHELXS97 (Sheldrick, 1990)'
_diffrn_ambient_temperature 294(2)
_diffrn_measured_fraction_theta_full .997
_diffrn_measured_fraction_theta_max .997
_diffrn_measurement_device_type 'Bruker CCD area-detector'
_diffrn_measurement_method '\f and \w'
_diffrn_radiation_monochromator graphite
_diffrn_radiation_source 'fine-focus sealed tube'
_diffrn_radiation_type MoK\a
_diffrn_radiation_wavelength .71073
_diffrn_reflns_av_R_equivalents .1026
_diffrn_reflns_av_sigmaI/netI .1202
_diffrn_reflns_limit_h_max 13
_diffrn_reflns_limit_h_min -10
_diffrn_reflns_limit_k_max 13
_diffrn_reflns_limit_k_min -13
_diffrn_reflns_limit_l_max 47
_diffrn_reflns_limit_l_min -51
_diffrn_reflns_number 30648
_diffrn_reflns_theta_full 27.50
_diffrn_reflns_theta_max 27.50
_diffrn_reflns_theta_min 1.99
_exptl_absorpt_coefficient_mu .064
_exptl_absorpt_correction_T_max .9885
_exptl_absorpt_correction_T_min .9872
_exptl_absorpt_correction_type empirical
_exptl_absorpt_process_details '(SADABS; Sheldrick, 1996)'
_exptl_crystal_colour COLORLESS
_exptl_crystal_density_diffrn 1.078
_exptl_crystal_density_method 'not measured'
_exptl_crystal_description BLOCK
_exptl_crystal_F_000 1576
_exptl_crystal_size_max .20
_exptl_crystal_size_mid .18
_exptl_crystal_size_min .18
_refine_diff_density_max .184
_refine_diff_density_min -.187
_refine_ls_abs_structure_details 'Flack (1983)'
_refine_ls_abs_structure_Flack 4(3)
_refine_ls_extinction_coef .0014(5)
_refine_ls_extinction_expression Fc^*^=kFc[1+0.001xFc^2^\l^3^/sin(2\q)]^-1/4^
_refine_ls_extinction_method SHELXL97
_refine_ls_goodness_of_fit_ref .998
_refine_ls_hydrogen_treatment constr
_refine_ls_matrix_type full
_refine_ls_number_parameters 243
_refine_ls_number_reflns 5130
_refine_ls_number_restraints 0
_refine_ls_restrained_S_all .998
_refine_ls_R_factor_all .1892
_refine_ls_R_factor_gt .0530
_refine_ls_shift/su_max <0.001
_refine_ls_shift/su_mean .000
_refine_ls_structure_factor_coef Fsqd
_refine_ls_weighting_details 'calc w = 1/[\s^2^(Fo^2^)+(0.05P)^2^] where P = (Fo^2^+2Fc^2^)/3'
_refine_ls_weighting_scheme calc
_refine_ls_wR_factor_gt .1202
_refine_ls_wR_factor_ref .1488
_reflns_number_gt 1824
_reflns_number_total 5130
_reflns_threshold_expression I>2\s(I)
_cod_data_source_file ww6003.cif
_cod_data_source_block I
_cod_database_code 2200992

loop_
_symmetry_equiv_pos_as_xyz
'x, y, z'
'-x, -y, z+1/2'
'-y+1/2, x+1/2, z+3/4'
'y+1/2, -x+1/2, z+1/4'
'-x+1/2, y+1/2, -z+3/4'
'x+1/2, -y+1/2, -z+1/4'
'y, x, -z'
'-y, -x, -z+1/2'

loop_
_atom_site_label
_atom_site_fract_x
_atom_site_fract_y
_atom_site_fract_z
_atom_site_U_iso_or_equiv
_atom_site_adp_type
_atom_site_calc_flag
_atom_site_refinement_flags
_atom_site_occupancy
_atom_site_disorder_assembly
_atom_site_disorder_group
_atom_site_type_symbol
O1 .0850(2) .38119(19) .06384(6) .0690(7) Uani d . 1 . . O
H1 .1555 .3715 .0558 .103 Uiso calc R 1 . . H
N1 .2840(3) .2587(3) .04082(7) .0554(7) Uani d . 1 . . N
C1 .4907(3) .1553(3) .03389(10) .0652(11) Uani d . 1 . . C
H1A .4673 .0910 .0486 .078 Uiso calc R 1 . . H
C2 .6084(3) .1546(3) .01929(9) .0671(11) Uani d . 1 . . C
H2A .6642 .0900 .0245 .080 Uiso calc R 1 . . H
C3 .6455(3) .2475(3) -.00288(9) .0569(9) Uani d . 1 . . C
C4 .7743(3) .2404(4) -.01874(10) .0766(11) Uani d . 1 . . C
H4A .8366 .2665 -.0023 .092 Uiso calc R 1 . . H
H4B .7918 .1536 -.0247 .092 Uiso calc R 1 . . H
C5 .7874(4) .3203(5) -.04942(13) .1135(18) Uani d . 1 . . C
H5A .8764 .3312 -.0542 .136 Uiso calc R 1 . . H
H5B .7506 .2758 -.0684 .136 Uiso calc R 1 . . H
C6 .7307(4) .4412(4) -.04718(11) .0950(15) Uani d . 1 . . C
H6A .7382 .4822 -.0690 .114 Uiso calc R 1 . . H
H6B .7779 .4910 -.0310 .114 Uiso calc R 1 . . H
C7 .5935(3) .4425(3) -.03690(9) .0640(11) Uani d . 1 . . C
H7A .5420 .4289 -.0568 .077 Uiso calc R 1 . . H
H7B .5730 .5250 -.0280 .077 Uiso calc R 1 . . H
C8 .5606(3) .3439(3) -.01075(8) .0453(8) Uani d . 1 . . C
C9 .4428(3) .3464(3) .00448(8) .0412(8) Uani d . 1 . . C
C10 .4078(3) .2510(3) .02674(8) .0478(8) Uani d . 1 . . C
C11 .2166(3) .1600(3) .04225(8) .0568(9) Uani d . 1 . . C
H11A .2494 .0852 .0338 .068 Uiso calc R 1 . . H
C12 .0904(3) .1586(3) .05652(8) .0509(9) Uani d . 1 . . C
C13 .0282(3) .2676(3) .06716(8) .0490(9) Uani d . 1 . . C
C14 -.0929(3) .2630(3) .08074(8) .0487(8) Uani d . 1 . . C
C15 -.1441(3) .1443(3) .08488(8) .0546(9) Uani d . 1 . . C
H15A -.2238 .1391 .0945 .066 Uiso calc R 1 . . H
C16 -.0853(3) .0308(3) .07568(9) .0520(9) Uani d . 1 . . C
C17 .0305(3) .0434(3) .06095(9) .0612(10) Uani d . 1 . . C
H17A .0713 -.0289 .0535 .073 Uiso calc R 1 . . H
C18 -.1422(4) -.0977(3) .08152(10) .0647(10) Uani d . 1 . . C
C19 -.1655(4) -.1627(4) .04808(12) .1077(15) Uani d . 1 . . C
H19A -.2242 -.1141 .0350 .162 Uiso calc R 1 . . H
H19B -.1997 -.2451 .0520 .162 Uiso calc R 1 . . H
H19C -.0876 -.1701 .0360 .162 Uiso calc R 1 . . H
C20 -.0499(4) -.1781(4) .10204(11) .1015(13) Uani d . 1 . . C
H20A .0284 -.1849 .0901 .152 Uiso calc R 1 . . H
H20B -.0848 -.2606 .1054 .152 Uiso calc R 1 . . H
H20C -.0354 -.1391 .1235 .152 Uiso calc R 1 . . H
C21 -.2666(4) -.0920(4) .10061(11) .1030(14) Uani d . 1 . . C
H21A -.3263 -.0436 .0879 .154 Uiso calc R 1 . . H
H21B -.2534 -.0530 .1222 .154 Uiso calc R 1 . . H
H21C -.2984 -.1758 .1038 .154 Uiso calc R 1 . . H
C22 -.1656(3) .3798(3) .09235(9) .0615(10) Uani d . 1 . . C
C23 -.2991(3) .3482(4) .10496(12) .1047(16) Uani d . 1 . . C
H23A -.2936 .2923 .1240 .157 Uiso calc R 1 . . H
H23B -.3458 .3082 .0872 .157 Uiso calc R 1 . . H
H23C -.3411 .4243 .1116 .157 Uiso calc R 1 . . H
C24 -.0930(4) .4439(4) .12096(11) .0999(15) Uani d . 1 . . C
H24A -.0833 .3862 .1394 .150 Uiso calc R 1 . . H
H24B -.1386 .5168 .1285 .150 Uiso calc R 1 . . H
H24C -.0115 .4691 .1130 .150 Uiso calc R 1 . . H
C25 -.1835(4) .4711(3) .06281(11) .0849(13) Uani d . 1 . . C
H25A -.2295 .4300 .0451 .127 Uiso calc R 1 . . H
H25B -.1026 .4969 .0545 .127 Uiso calc R 1 . . H
H25C -.2295 .5437 .0704 .127 Uiso calc R 1 . . H

loop_
_atom_site_aniso_label
_atom_site_aniso_U_11
_atom_site_aniso_U_22
_atom_site_aniso_U_33
_atom_site_aniso_U_12
_atom_site_aniso_U_13
_atom_site_aniso_U_23
O1 .0664(17) .0465(15) .0941(19) -.0043(12) .0164(14) -.0031(13)
N1 .0503(19) .0512(19) .0645(19) -.0008(15) .0085(15) .0062(15)
C1 .061(3) .051(2) .083(3) .008(2) .009(2) .019(2)
C2 .057(3) .060(2) .084(3) .024(2) .007(2) .013(2)
C3 .041(2) .060(2) .070(2) .0148(19) .0087(19) -.001(2)
C4 .053(2) .087(3) .089(3) .020(2) .023(2) .004(3)
C5 .071(3) .127(4) .143(4) .030(3) .054(3) .038(4)
C6 .065(3) .097(4) .123(4) .001(3) .039(3) .034(3)
C7 .056(2) .056(2) .080(3) .0041(19) .015(2) .007(2)
C8 .0380(19) .046(2) .052(2) -.0004(17) .0048(16) -.0008(17)
C9 .0339(18) .0359(17) .054(2) .0030(14) -.0004(15) -.0045(17)
C10 .040(2) .046(2) .057(2) .0091(17) .0038(17) .0047(17)
C11 .061(2) .049(2) .060(2) .008(2) .0087(19) .005(2)
C12 .043(2) .044(2) .065(2) -.0004(17) .0133(17) -.0026(18)
C13 .054(2) .035(2) .058(2) -.0107(17) .0004(18) .0059(17)
C14 .053(2) .042(2) .051(2) -.0012(18) .0073(17) -.0017(16)
C15 .045(2) .059(2) .060(2) .000(2) .0093(17) .0044(18)
C16 .044(2) .047(2) .065(2) -.0009(18) .0034(18) .0056(18)
C17 .065(3) .045(2) .073(3) .0014(19) .006(2) .0004(19)
C18 .070(3) .044(2) .079(3) -.008(2) .012(2) .011(2)
C19 .125(4) .062(3) .136(4) -.019(3) -.016(3) .000(3)
C20 .114(4) .075(3) .115 -.004(3) -.002(3) .039(3)
C21 .113(4) .085(3) .111 -.035(3) .032(3) .006(3)
C22 .066(2) .046(2) .073(3) .0018(18) .018(2) -.006(2)
C23 .086(3) .075(3) .153(4) .009(3) .055(3) -.016(3)
C24 .118(4) .093(3) .089(3) -.001(3) .002(3) -.035(3)
C25 .083(3) .057(3) .114(4) .016(2) -.005(2) .002(2)

loop_
_atom_type_symbol
_atom_type_description
_atom_type_scat_dispersion_real
_atom_type_scat_dispersion_imag
_atom_type_scat_source
C C .0033 .0016 'International Tables Vol C Tables 4.2.6.8 and 6.1.1.4'
H H .0000 .0000 'International Tables Vol C Tables 4.2.6.8 and 6.1.1.4'
N N .0061 .0033 'International Tables Vol C Tables 4.2.6.8 and 6.1.1.4'
O O .0106 .0060 'International Tables Vol C Tables 4.2.6.8 and 6.1.1.4'

loop_
_geom_angle_atom_site_label_1
_geom_angle_atom_site_label_2
_geom_angle_atom_site_label_3
_geom_angle_site_symmetry_3
_geom_angle
C13 O1 H1 . 109.5
C11 N1 C10 . 119.2(3)
C10 C1 C2 . 119.9(3)
C10 C1 H1A . 120.1
C2 C1 H1A . 120.1
C1 C2 C3 . 121.6(3)
C1 C2 H2A . 119.2
C3 C2 H2A . 119.2
C2 C3 C8 . 118.8(3)
C2 C3 C4 . 119.3(3)
C8 C3 C4 . 121.9(3)
C5 C4 C3 . 113.4(3)
C5 C4 H4A . 108.9
C3 C4 H4A . 108.9
C5 C4 H4B . 108.9
C3 C4 H4B . 108.9
H4A C4 H4B . 107.7
C6 C5 C4 . 115.1(4)
C6 C5 H5A . 108.5
C4 C5 H5A . 108.5
C6 C5 H5B . 108.5
C4 C5 H5B . 108.5
H5A C5 H5B . 107.5
C5 C6 C7 . 115.7(3)
C5 C6 H6A . 108.4
C7 C6 H6A . 108.4
C5 C6 H6B . 108.4
C7 C6 H6B . 108.4
H6A C6 H6B . 107.4
C6 C7 C8 . 113.6(3)
C6 C7 H7A . 108.9
C8 C7 H7A . 108.9
C6 C7 H7B . 108.9
C8 C7 H7B . 108.9
H7A C7 H7B . 107.7
C9 C8 C3 . 119.8(3)
C9 C8 C7 . 119.5(3)
C3 C8 C7 . 120.7(3)
C8 C9 C10 . 120.1(3)
C8 C9 C9 7 121.9(3)
C10 C9 C9 7 117.8(2)
C1 C10 C9 . 119.8(3)
C1 C10 N1 . 123.4(3)
C9 C10 N1 . 116.8(3)
N1 C11 C12 . 123.0(3)
N1 C11 H11A . 118.5
C12 C11 H11A . 118.5
C17 C12 C13 . 118.3(3)
C17 C12 C11 . 118.7(3)
C13 C12 C11 . 123.0(3)
O1 C13 C12 . 119.8(3)
O1 C13 C14 . 118.7(3)
C12 C13 C14 . 121.5(3)
C15 C14 C13 . 116.1(3)
C15 C14 C22 . 120.3(3)
C13 C14 C22 . 123.5(3)
C14 C15 C16 . 125.2(3)
C14 C15 H15A . 117.4
C16 C15 H15A . 117.4
C17 C16 C15 . 115.3(3)
C17 C16 C18 . 120.9(3)
C15 C16 C18 . 123.8(3)
C16 C17 C12 . 123.5(3)
C16 C17 H17A . 118.3
C12 C17 H17A . 118.3
C16 C18 C21 . 112.8(3)
C16 C18 C19 . 110.1(3)
C21 C18 C19 . 108.1(4)
C16 C18 C20 . 109.2(3)
C21 C18 C20 . 108.3(3)
C19 C18 C20 . 108.4(3)
C18 C19 H19A . 109.5
C18 C19 H19B . 109.5
H19A C19 H19B . 109.5
C18 C19 H19C . 109.5
H19A C19 H19C . 109.5
H19B C19 H19C . 109.5
C18 C20 H20A . 109.5
C18 C20 H20B . 109.5
H20A C20 H20B . 109.5
C18 C20 H20C . 109.5
H20A C20 H20C . 109.5
H20B C20 H20C . 109.5
C18 C21 H21A . 109.5
C18 C21 H21B . 109.5
H21A C21 H21B . 109.5
C18 C21 H21C . 109.5
H21A C21 H21C . 109.5
H21B C21 H21C . 109.5
C24 C22 C14 . 109.2(3)
C24 C22 C25 . 110.3(3)
C14 C22 C25 . 110.2(3)
C24 C22 C23 . 108.7(3)
C14 C22 C23 . 112.7(3)
C25 C22 C23 . 105.8(3)
C22 C23 H23A . 109.5
C22 C23 H23B . 109.5
H23A C23 H23B . 109.5
C22 C23 H23C . 109.5
H23A C23 H23C . 109.5
H23B C23 H23C . 109.5
C22 C24 H24A . 109.5
C22 C24 H24B . 109.5
H24A C24 H24B . 109.5
C22 C24 H24C . 109.5
H24A C24 H24C . 109.5
H24B C24 H24C . 109.5
C22 C25 H25A . 109.5
C22 C25 H25B . 109.5
H25A C25 H25B . 109.5
C22 C25 H25C . 109.5
H25A C25 H25C . 109.5
H25B C25 H25C . 109.5

loop_
_geom_bond_atom_site_label_1
_geom_bond_atom_site_label_2
_geom_bond_site_symmetry_2
_geom_bond_distance
_geom_bond_publ_flag
O1 C13 . 1.355(3) ?
O1 H1 . .8200 ?
N1 C11 . 1.271(4) ?
N1 C10 . 1.430(4) ?
C1 C10 . 1.374(4) ?
C1 C2 . 1.378(4) ?
C1 H1A . .9300 ?
C2 C3 . 1.379(4) ?
C2 H2A . .9300 ?
C3 C8 . 1.399(4) ?
C3 C4 . 1.506(4) ?
C4 C5 . 1.489(5) ?
C4 H4A . .9700 ?
C4 H4B . .9700 ?
C5 C6 . 1.421(5) ?
C5 H5A . .9700 ?
C5 H5B . .9700 ?
C6 C7 . 1.513(4) ?
C6 H6A . .9700 ?
C6 H6B . .9700 ?
C7 C8 . 1.514(4) ?
C7 H7A . .9700 ?
C7 H7B . .9700 ?
C8 C9 . 1.389(4) ?
C9 C10 . 1.393(4) ?
C9 C9 7 1.491(5) ?
C11 C12 . 1.454(4) ?
C11 H11A . .9300 ?
C12 C17 . 1.389(4) ?
C12 C13 . 1.398(4) ?
C13 C14 . 1.395(4) ?
C14 C15 . 1.382(4) ?
C14 C22 . 1.531(4) ?
C15 C16 . 1.405(4) ?
C15 H15A . .9300 ?
C16 C17 . 1.367(4) ?
C16 C18 . 1.511(4) ?
C17 H17A . .9300 ?
C18 C21 . 1.523(5) ?
C18 C19 . 1.515(5) ?
C18 C20 . 1.533(5) ?
C19 H19A . .9600 ?
C19 H19B . .9600 ?
C19 H19C . .9600 ?
C20 H20A . .9600 ?
C20 H20B . .9600 ?
C20 H20C . .9600 ?
C21 H21A . .9600 ?
C21 H21B . .9600 ?
C21 H21C . .9600 ?
C22 C24 . 1.532(5) ?
C22 C25 . 1.532(5) ?
C22 C23 . 1.540(5) ?
C23 H23A . .9600 ?
C23 H23B . .9600 ?
C23 H23C . .9600 ?
C24 H24A . .9600 ?
C24 H24B . .9600 ?
C24 H24C . .9600 ?
C25 H25A . .9600 ?
C25 H25B . .9600 ?
C25 H25C . .9600 ?

loop_
_geom_hbond_atom_site_label_D
_geom_hbond_atom_site_label_H
_geom_hbond_atom_site_label_A
_geom_hbond_distance_DH
_geom_hbond_distance_HA
_geom_hbond_distance_DA
_geom_hbond_angle_DHA
O1 H1 N1 .82 1.91 2.643(3) 148.3
O1 H1 N1 .82 1.91 2.643(3) 148.3

loop_
_geom_torsion_atom_site_label_1
_geom_torsion_atom_site_label_2
_geom_torsion_atom_site_label_3
_geom_torsion_atom_site_label_4
_geom_torsion_site_symmetry_1
_geom_torsion_site_symmetry_4
_geom_torsion
C10 C1 C2 C3 . . -.8(6)
C1 C2 C3 C8 . . -.4(6)
C1 C2 C3 C4 . . -178.6(4)
C2 C3 C4 C5 . . 161.8(4)
C8 C3 C4 C5 . . -16.2(5)
C3 C4 C5 C6 . . 41.3(6)
C4 C5 C6 C7 . . -53.2(6)
C5 C6 C7 C8 . . 37.2(6)
C2 C3 C8 C9 . . 1.8(5)
C4 C3 C8 C9 . . 179.9(3)
C2 C3 C8 C7 . . -175.4(3)
C4 C3 C8 C7 . . 2.6(5)
C6 C7 C8 C9 . . 170.8(3)
C6 C7 C8 C3 . . -12.0(5)
C3 C8 C9 C10 . . -2.0(5)
C7 C8 C9 C10 . . 175.3(3)
C3 C8 C9 C9 . 7 -176.5(3)
C7 C8 C9 C9 . 7 .8(5)
C2 C1 C10 C9 . . .6(6)
C2 C1 C10 N1 . . 180.0(3)
C8 C9 C10 C1 . . .8(5)
C9 C9 C10 C1 7 . 175.5(3)
C8 C9 C10 N1 . . -178.7(3)
C9 C9 C10 N1 7 . -3.9(4)
C11 N1 C10 C1 . . -43.6(5)
C11 N1 C10 C9 . . 135.8(3)
C10 N1 C11 C12 . . 179.2(3)
N1 C11 C12 C17 . . -171.8(3)
N1 C11 C12 C13 . . 5.8(5)
C17 C12 C13 O1 . . 178.6(3)
C11 C12 C13 O1 . . 1.0(5)
C17 C12 C13 C14 . . -2.4(5)
C11 C12 C13 C14 . . -180.0(3)
O1 C13 C14 C15 . . -177.3(3)
C12 C13 C14 C15 . . 3.7(5)
O1 C13 C14 C22 . . -.2(5)
C12 C13 C14 C22 . . -179.2(3)
C13 C14 C15 C16 . . -1.8(5)
C22 C14 C15 C16 . . -179.0(3)
C14 C15 C16 C17 . . -1.4(5)
C14 C15 C16 C18 . . 178.1(3)
C15 C16 C17 C12 . . 2.9(5)
C18 C16 C17 C12 . . -176.6(3)
C13 C12 C17 C16 . . -1.1(5)
C11 C12 C17 C16 . . 176.6(3)
C17 C16 C18 C21 . . 175.6(4)
C15 C16 C18 C21 . . -3.8(5)
C17 C16 C18 C19 . . -63.6(4)
C15 C16 C18 C19 . . 117.0(4)
C17 C16 C18 C20 . . 55.2(5)
C15 C16 C18 C20 . . -124.2(4)
C15 C14 C22 C24 . . 115.4(3)
C13 C14 C22 C24 . . -61.5(4)
C15 C14 C22 C25 . . -123.3(3)
C13 C14 C22 C25 . . 59.7(4)
C15 C14 C22 C23 . . -5.4(5)
C13 C14 C22 C23 . . 177.6(3)
